data_1554524
loop_
_publ_author_name
'Savastano, Matteo'
'Bazzicalupi, Carla'
'Garc\'ia-Gallar\'in, Celeste'
'L\'opez de la Torre, Maria Dolores'
'Bianchi, Antonio'
'Melguizo, Manuel'

_publ_section_title
;
 Supramolecular forces and their interplay in stabilizing complexes of
 organic anions: tuning binding selectivity in water
;
_journal_issue 1
_journal_name_full 'Organic Chemistry Frontiers'
_journal_page_first 75
_journal_paper_doi 10.1039/C8QO01152D
_journal_volume 6
_journal_year 2019
_chemical_formula_sum 'C30 H36 N6 O10'
_chemical_formula_weight 640.65
_space_group_crystal_system monoclinic
_space_group_IT_number 14
_space_group_name_Hall '-P 2yn'
_space_group_name_H-M_alt 'P 1 21/n 1'
_atom_sites_solution_hydrogens mixed
_atom_sites_solution_primary direct
_atom_sites_solution_secondary difmap
_audit_creation_method SHELXL-2014/7
_audit_update_record
;
2018-10-26 deposited with the CCDC.
2018-11-19 downloaded from the CCDC.
;
_cell_angle_alpha 90
_cell_angle_beta 95.204(2)
_cell_angle_gamma 90
_cell_formula_units_Z 2
_cell_length_a 6.8698(1)
_cell_length_b 14.4541(3)
_cell_length_c 14.7842(3)
_cell_measurement_reflns_used 3512
_cell_measurement_temperature 100
_cell_measurement_theta_max 71.7010
_cell_measurement_theta_min 6.0050
_cell_volume 1461.97(5)
_computing_cell_refinement
;
CrysAlisPro, Agilent Technologies,
Version 1.171.37.35g (release 09-12-2014 CrysAlis171 .NET)
(compiled Dec  9 2014,15:38:47)
;
_computing_data_collection
;
CrysAlisPro, Agilent Technologies,
Version 1.171.37.35g (release 09-12-2014 CrysAlis171 .NET)
(compiled Dec  9 2014,15:38:47)
;
_computing_data_reduction
;
CrysAlisPro, Agilent Technologies,
Version 1.171.37.35g (release 09-12-2014 CrysAlis171 .NET)
(compiled Dec  9 2014,15:38:47)
;
_computing_molecular_graphics 'Mercury CSD 3.8'
_computing_publication_material 'PARST93 (Nardelli, 1993)'
_computing_structure_refinement 'SHELXL-2014/7 (Sheldrick, 2014)'
_computing_structure_solution 'SIR92 (Altomare 1994)'
_diffrn_ambient_temperature 100
_diffrn_detector_area_resol_mean 8.1241
_diffrn_measured_fraction_theta_full 0.981
_diffrn_measured_fraction_theta_max 0.938
_diffrn_measurement_device_type 'four-circle diffractometer'
_diffrn_measurement_method '\w scan'
_diffrn_radiation_source 'Enhance (Cu) X-ray Source'
_diffrn_radiation_type CuK\a
_diffrn_radiation_wavelength 1.54184
_diffrn_reflns_av_R_equivalents 0.0672
_diffrn_reflns_av_unetI/netI 0.0734
_diffrn_reflns_Laue_measured_fraction_full 0.981
_diffrn_reflns_Laue_measured_fraction_max 0.938
_diffrn_reflns_limit_h_max 5
_diffrn_reflns_limit_h_min -8
_diffrn_reflns_limit_k_max 17
_diffrn_reflns_limit_k_min -17
_diffrn_reflns_limit_l_max 18
_diffrn_reflns_limit_l_min -18
_diffrn_reflns_number 7812
_diffrn_reflns_point_group_measured_fraction_full 0.981
_diffrn_reflns_point_group_measured_fraction_max 0.938
_diffrn_reflns_theta_full 67.684
_diffrn_reflns_theta_max 72.351
_diffrn_reflns_theta_min 4.286
_exptl_absorpt_coefficient_mu 0.930
_exptl_absorpt_correction_T_max 1.00000
_exptl_absorpt_correction_T_min 0.68664
_exptl_absorpt_correction_type multi-scan
_exptl_absorpt_process_details
;
CrysAlisPro, Agilent Technologies,
Version 1.171.37.35g (release 09-12-2014 CrysAlis171 .NET)
(compiled Dec  9 2014,15:38:47)
Empirical absorption correction using spherical harmonics,
 implemented in SCALE3 ABSPACK scaling algorithm.
;
_exptl_crystal_colour pink
_exptl_crystal_density_diffrn 1.455
_exptl_crystal_description prismatic
_exptl_crystal_F_000 676
_exptl_crystal_size_max 0.2
_exptl_crystal_size_mid 0.2
_exptl_crystal_size_min 0.1
_refine_diff_density_max 0.311
_refine_diff_density_min -0.383
_refine_diff_density_rms 0.096
_refine_ls_extinction_method none
_refine_ls_goodness_of_fit_ref 1.081
_refine_ls_hydrogen_treatment mixed
_refine_ls_matrix_type full
_refine_ls_number_parameters 212
_refine_ls_number_reflns 2719
_refine_ls_number_restraints 0
_refine_ls_restrained_S_all 1.081
_refine_ls_R_factor_all 0.0702
_refine_ls_R_factor_gt 0.0513
_refine_ls_shift/su_max 0.000
_refine_ls_shift/su_mean 0.000
_refine_ls_structure_factor_coef Fsqd
_refine_ls_weighting_details 'w=1/[\s^2^(Fo^2^)+(0.0888P)^2^+0.2900P] where P=(Fo^2^+2Fc^2^)/3'
_refine_ls_weighting_scheme calc
_refine_ls_wR_factor_gt 0.1411
_refine_ls_wR_factor_ref 0.1714
_reflns_Friedel_coverage 0.000
_reflns_number_gt 2148
_reflns_number_total 2719
_reflns_threshold_expression 'I > 2\s(I)'
_cod_data_source_file c8qo01152d2.cif
_cod_data_source_block shelx_CCDC1
_cod_original_sg_symbol_H-M 'P 21/n'
_cod_database_code 1554524
_shelx_shelxl_version_number 2014/7
_shelx_space_group_comment
;
The symmetry employed for this shelxl refinement is uniquely defined
by the following loop, which should always be used as a source of
symmetry information in preference to the above space-group names.
They are only intended as comments.
;

loop_
_space_group_symop_operation_xyz
'x, y, z'
'-x+1/2, y+1/2, -z+1/2'
'-x, -y, -z'
'x-1/2, -y-1/2, z-1/2'

loop_
_atom_site_label
_atom_site_type_symbol
_atom_site_fract_x
_atom_site_fract_y
_atom_site_fract_z
_atom_site_U_iso_or_equiv
_atom_site_adp_type
_atom_site_occupancy
_atom_site_site_symmetry_order
_atom_site_calc_flag
_atom_site_refinement_flags_posn
_atom_site_refinement_flags_adp
O4 O 0.2141(2) 0.89413(11) 0.67705(11) 0.0264(4) Uani 1 1 d . .
O1 O 0.1535(3) 0.61769(12) 0.62422(11) 0.0308(4) Uani 1 1 d . .
O3 O 0.1764(3) 0.72630(13) 0.39089(12) 0.0324(4) Uani 1 1 d . .
O5 O 0.4696(3) 0.87366(12) 0.77937(11) 0.0317(4) Uani 1 1 d . .
O2 O 0.4430(3) 0.66451(13) 0.33928(11) 0.0351(5) Uani 1 1 d . .
N3 N 0.4531(3) 0.53869(13) 0.74900(12) 0.0232(4) Uani 1 1 d . .
H1 H 0.3892 0.4800 0.7614 0.028 Uiso 1 1 calc R U
N1 N 0.9926(3) 0.54532(13) 0.91896(13) 0.0238(4) Uani 1 1 d . .
N2 N 0.8375(3) 0.46399(12) 1.03225(13) 0.0226(4) Uani 1 1 d . .
C9 C 0.4771(3) 0.74138(15) 0.48160(15) 0.0229(5) Uani 1 1 d . .
C14 C 0.3820(3) 0.78567(14) 0.54920(15) 0.0222(5) Uani 1 1 d . .
H14 H 0.2480 0.7961 0.5407 0.027 Uiso 1 1 calc R U
C1 C 0.8338(3) 0.50935(15) 0.95325(15) 0.0219(5) Uani 1 1 d . .
C7 C 0.3250(3) 0.61621(16) 0.77585(16) 0.0246(5) Uani 1 1 d . .
H8B H 0.3884 0.6750 0.7670 0.030 Uiso 1 1 calc R U
H8A H 0.3041 0.6106 0.8396 0.030 Uiso 1 1 calc R U
C13 C 0.4875(3) 0.81418(15) 0.62921(15) 0.0225(5) Uani 1 1 d . .
C8 C 0.3654(4) 0.70742(15) 0.39699(15) 0.0242(5) Uani 1 1 d . .
C2 C 0.6388(3) 0.52182(17) 0.90167(16) 0.0257(5) Uani 1 1 d . .
H2B H 0.5726 0.5735 0.9273 0.031 Uiso 1 1 calc R U
H2A H 0.5607 0.4668 0.9089 0.031 Uiso 1 1 calc R U
C12 C 0.6885(3) 0.79794(15) 0.64103(15) 0.0230(5) Uani 1 1 d . .
H12 H 0.7593 0.8156 0.6949 0.028 Uiso 1 1 calc R U
C10 C 0.6776(3) 0.72758(15) 0.49335(15) 0.0248(5) Uani 1 1 d . .
H10 H 0.7412 0.6995 0.4477 0.030 Uiso 1 1 calc R U
C11 C 0.7836(4) 0.75560(16) 0.57312(16) 0.0271(5) Uani 1 1 d . .
H11 H 0.9180 0.7460 0.5810 0.032 Uiso 1 1 calc R U
C5 C 0.2695(4) 0.54218(17) 0.59857(17) 0.0310(6) Uani 1 1 d . .
H5B H 0.2811 0.5448 0.5337 0.037 Uiso 1 1 calc R U
H5A H 0.2057 0.4845 0.6116 0.037 Uiso 1 1 calc R U
C4 C 0.4707(4) 0.54461(17) 0.64885(15) 0.0275(5) Uani 1 1 d . .
H4A H 0.5478 0.4931 0.6298 0.033 Uiso 1 1 calc R U
H4B H 0.5365 0.6016 0.6350 0.033 Uiso 1 1 calc R U
C6 C 0.1305(4) 0.61290(18) 0.71894(17) 0.0297(5) Uani 1 1 d . .
H6A H 0.0635 0.5560 0.7317 0.036 Uiso 1 1 calc R U
H7B H 0.0500 0.6642 0.7356 0.036 Uiso 1 1 calc R U
C15 C 0.3817(3) 0.86363(15) 0.70083(15) 0.0233(5) Uani 1 1 d . .
C3 C 0.6509(3) 0.53939(16) 0.80046(16) 0.0249(5) Uani 1 1 d . .
H3B H 0.7125 0.5988 0.7924 0.030 Uiso 1 1 calc R U
H3A H 0.7317 0.4921 0.7761 0.030 Uiso 1 1 calc R U
H2 H 0.106(7) 0.689(3) 0.342(3) 0.083(14) Uiso 1 1 d . .

loop_
_atom_site_aniso_label
_atom_site_aniso_U_11
_atom_site_aniso_U_22
_atom_site_aniso_U_33
_atom_site_aniso_U_23
_atom_site_aniso_U_13
_atom_site_aniso_U_12
O4 0.0231(9) 0.0282(8) 0.0278(9) 0.0002(6) 0.0012(6) 0.0046(7)
O1 0.0289(10) 0.0369(9) 0.0262(9) 0.0069(7) 0.0005(7) 0.0050(7)
O3 0.0219(10) 0.0419(10) 0.0325(9) -0.0083(8) -0.0026(7) 0.0014(7)
O5 0.0319(11) 0.0380(9) 0.0241(8) -0.0044(7) -0.0044(7) 0.0088(7)
O2 0.0303(10) 0.0463(10) 0.0280(9) -0.0073(8) -0.0006(7) 0.0084(8)
N3 0.0221(10) 0.0254(9) 0.0220(10) 0.0022(7) 0.0011(7) -0.0015(7)
N1 0.0185(10) 0.0250(9) 0.0274(10) -0.0039(7) -0.0002(7) -0.0005(7)
N2 0.0165(10) 0.0256(9) 0.0255(10) -0.0034(7) 0.0009(7) -0.0002(7)
C9 0.0212(12) 0.0245(10) 0.0233(11) 0.0036(9) 0.0032(9) 0.0010(8)
C14 0.0179(12) 0.0216(10) 0.0269(12) 0.0043(8) 0.0020(8) -0.0011(8)
C1 0.0189(12) 0.0225(10) 0.0243(11) -0.0023(8) 0.0019(9) 0.0004(8)
C7 0.0216(12) 0.0265(11) 0.0258(11) 0.0019(9) 0.0019(9) 0.0032(9)
C13 0.0230(12) 0.0218(10) 0.0224(11) 0.0020(8) 0.0005(8) -0.0009(8)
C8 0.0246(13) 0.0253(10) 0.0228(11) 0.0032(9) 0.0022(9) 0.0012(9)
C2 0.0195(12) 0.0303(11) 0.0274(11) 0.0001(9) 0.0019(9) -0.0008(9)
C12 0.0169(12) 0.0247(10) 0.0270(12) 0.0033(9) -0.0004(9) -0.0006(8)
C10 0.0224(13) 0.0269(11) 0.0253(11) 0.0015(9) 0.0040(9) 0.0028(9)
C11 0.0211(13) 0.0286(11) 0.0315(12) 0.0043(9) 0.0020(9) 0.0034(9)
C5 0.0320(14) 0.0336(13) 0.0266(12) 0.0013(10) -0.0020(10) -0.0008(10)
C4 0.0295(14) 0.0300(12) 0.0233(12) 0.0011(9) 0.0040(9) -0.0001(9)
C6 0.0237(13) 0.0361(13) 0.0296(12) 0.0051(10) 0.0034(9) 0.0043(10)
C15 0.0232(13) 0.0220(10) 0.0246(11) 0.0023(8) 0.0013(8) 0.0007(8)
C3 0.0182(12) 0.0276(11) 0.0288(12) -0.0010(9) 0.0008(9) -0.0026(8)

loop_
_atom_type_symbol
_atom_type_description
_atom_type_scat_dispersion_real
_atom_type_scat_dispersion_imag
_atom_type_scat_source
C C 0.0181 0.0091 'International Tables Vol C Tables 4.2.6.8 and 6.1.1.4'
H H 0.0000 0.0000 'International Tables Vol C Tables 4.2.6.8 and 6.1.1.4'
N N 0.0311 0.0180 'International Tables Vol C Tables 4.2.6.8 and 6.1.1.4'
O O 0.0492 0.0322 'International Tables Vol C Tables 4.2.6.8 and 6.1.1.4'

loop_
_geom_angle_atom_site_label_1
_geom_angle_atom_site_label_2
_geom_angle_atom_site_label_3
_geom_angle
_geom_angle_site_symmetry_1
C5 O1 C6 109.83(18) .
C3 N3 C4 110.56(17) .
C3 N3 C7 112.83(17) .
C4 N3 C7 108.69(17) .
N2 N1 C1 117.40(19) 3_767
N1 N2 C1 118.17(19) 3_767
C10 C9 C14 120.0(2) .
C10 C9 C8 119.2(2) .
C14 C9 C8 120.9(2) .
C13 C14 C9 120.1(2) .
N2 C1 N1 124.4(2) .
N2 C1 C2 116.80(19) .
N1 C1 C2 118.8(2) .
N3 C7 C6 109.81(19) .
C14 C13 C12 119.3(2) .
C14 C13 C15 119.2(2) .
C12 C13 C15 121.5(2) .
O2 C8 O3 123.2(2) .
O2 C8 C9 122.1(2) .
O3 C8 C9 114.65(19) .
C1 C2 C3 113.26(19) .
C11 C12 C13 120.6(2) .
C9 C10 C11 120.2(2) .
C12 C11 C10 119.8(2) .
O1 C5 C4 111.2(2) .
N3 C4 C5 109.44(19) .
O1 C6 C7 111.96(19) .
O4 C15 O5 124.5(2) .
O4 C15 C13 117.1(2) .
O5 C15 C13 118.4(2) .
N3 C3 C2 111.69(18) .

loop_
_geom_bond_atom_site_label_1
_geom_bond_atom_site_label_2
_geom_bond_distance
_geom_bond_site_symmetry_2
O4 C15 1.253(3) .
O1 C5 1.423(3) .
O1 C6 1.425(3) .
O3 C8 1.322(3) .
O5 C15 1.268(3) .
O2 C8 1.216(3) .
N3 C3 1.495(3) .
N3 C4 1.499(3) .
N3 C7 1.501(3) .
N1 N2 1.322(3) 3_767
N1 C1 1.349(3) .
N2 N1 1.322(3) 3_767
N2 C1 1.338(3) .
C9 C10 1.387(3) .
C9 C14 1.398(3) .
C9 C8 1.490(3) .
C14 C13 1.392(3) .
C1 C2 1.491(3) .
C7 C6 1.514(3) .
C13 C12 1.396(3) .
C13 C15 1.516(3) .
C2 C3 1.527(3) .
C12 C11 1.389(3) .
C10 C11 1.389(3) .
C5 C4 1.509(4) .
